data_2108564
loop_
_publ_author_name
'Elejalde, Nerith-Rocio'
'Butassi, Estefan\'ia'
'Zacchino, Susana'
'Mac\'ias, Mario A.'
'Portilla, Jaime'

_publ_section_title
;
 Intermolecular interaction energies and molecular conformations in
 <i>N</i>-substituted 4-aryl-2-methylimidazoles with promising <i>in
 vitro</i> antifungal activity
;
_journal_issue 6
_journal_name_full 'Acta Crystallographica Section B'
_journal_page_first
;
;
_journal_paper_doi 10.1107/S2052520619013271
_journal_volume 75
_journal_year 2019
_chemical_formula_moiety 'C18 H14 F2 N2 O'
_chemical_formula_sum 'C18 H14 F2 N2 O'
_chemical_formula_weight 312.31
_space_group_crystal_system orthorhombic
_space_group_IT_number 61
_space_group_name_Hall '-P 2ac 2ab'
_space_group_name_H-M_alt 'P b c a'
_atom_sites_solution_hydrogens geom
_atom_sites_solution_primary iterative
_atom_sites_solution_secondary difmap
_audit_creation_method SHELXL-2016/6
_cell_angle_alpha 90
_cell_angle_beta 90
_cell_angle_gamma 90
_cell_formula_units_Z 8
_cell_length_a 11.984(3)
_cell_length_b 9.537(2)
_cell_length_c 26.808(7)
_cell_measurement_reflns_used 2571
_cell_measurement_temperature 298(2)
_cell_measurement_theta_max 21.0710
_cell_measurement_theta_min 3.5240
_cell_volume 3063.9(13)
_computing_cell_refinement
;
CrysAlisPro, Agilent Technologies,
Version 1.171.37.35 (release 13-08-2014 CrysAlis171 .NET)
(compiled Aug 13 2014,18:06:01)
;
_computing_data_collection
;
CrysAlisPro, Agilent Technologies,
Version 1.171.37.35 (release 13-08-2014 CrysAlis171 .NET)
(compiled Aug 13 2014,18:06:01)
;
_computing_data_reduction
;
CrysAlisPro, Agilent Technologies,
Version 1.171.37.35 (release 13-08-2014 CrysAlis171 .NET)
(compiled Aug 13 2014,18:06:01)
;
_computing_molecular_graphics 'Mercury (Macrae et al., 2008)'
_computing_publication_material 'SHELXL-2014 (Sheldrick, 2015b)'
_computing_structure_refinement 'SHELXL-2016/6 (Sheldrick, 2015a)'
_computing_structure_solution 'Superflip (Palatinus & Chapuis, 2007)'
_diffrn_ambient_temperature 298(2)
_diffrn_detector 'CCD plate'
_diffrn_detector_area_resol_mean 5.3072
_diffrn_detector_type Atlas
_diffrn_measured_fraction_theta_full 0.998
_diffrn_measured_fraction_theta_max 0.998
_diffrn_measurement_device 'four-circle diffractometer'
_diffrn_measurement_device_type
; 
'Agilent SuperNova Dual Source diffractometer with an Atlas detector'
;
_diffrn_measurement_method '\w scans'
_diffrn_radiation_type MoK\a
_diffrn_radiation_wavelength 0.71073
_diffrn_reflns_av_R_equivalents 0.1186
_diffrn_reflns_av_unetI/netI 0.0553
_diffrn_reflns_Laue_measured_fraction_full 0.998
_diffrn_reflns_Laue_measured_fraction_max 0.998
_diffrn_reflns_limit_h_max 14
_diffrn_reflns_limit_h_min -14
_diffrn_reflns_limit_k_max 11
_diffrn_reflns_limit_k_min -11
_diffrn_reflns_limit_l_max 33
_diffrn_reflns_limit_l_min -33
_diffrn_reflns_number 30609
_diffrn_reflns_point_group_measured_fraction_full 0.998
_diffrn_reflns_point_group_measured_fraction_max 0.998
_diffrn_reflns_theta_full 25.242
_diffrn_reflns_theta_max 26.369
_diffrn_reflns_theta_min 3.124
_diffrn_source 'SuperNova (Mo) X-ray Source'
_exptl_absorpt_coefficient_mu 0.102
_exptl_absorpt_correction_T_max 1.00000
_exptl_absorpt_correction_T_min 0.23858
_exptl_absorpt_correction_type multi-scan
_exptl_absorpt_process_details
;
(CrysAlis PRO; Agilent, 2014)
;
_exptl_crystal_colour brown
_exptl_crystal_density_diffrn 1.354
_exptl_crystal_description parallelepiped
_exptl_crystal_F_000 1296
_exptl_crystal_size_max 0.147
_exptl_crystal_size_mid 0.122
_exptl_crystal_size_min 0.073
_refine_diff_density_max 0.207
_refine_diff_density_min -0.175
_refine_diff_density_rms 0.043
_refine_ls_extinction_coef 0.0024(6)
_refine_ls_extinction_expression Fc^*^=kFc[1+0.001xFc^2^\l^3^/sin(2\q)]^-1/4^
_refine_ls_extinction_method 'SHELXL-2016/6 (Sheldrick 2016)'
_refine_ls_goodness_of_fit_ref 1.050
_refine_ls_hydrogen_treatment constr
_refine_ls_matrix_type full
_refine_ls_number_parameters 210
_refine_ls_number_reflns 3121
_refine_ls_number_restraints 0
_refine_ls_restrained_S_all 1.050
_refine_ls_R_factor_all 0.1282
_refine_ls_R_factor_gt 0.0623
_refine_ls_shift/su_max 0.000
_refine_ls_shift/su_mean 0.000
_refine_ls_structure_factor_coef Fsqd
_refine_ls_weighting_details 'w=1/[\s^2^(Fo^2^)+(0.0739P)^2^+0.5522P] where P=(Fo^2^+2Fc^2^)/3'
_refine_ls_weighting_scheme calc
_refine_ls_wR_factor_gt 0.1498
_refine_ls_wR_factor_ref 0.1830
_reflns_Friedel_coverage 0.000
_reflns_number_gt 1625
_reflns_number_total 3121
_reflns_threshold_expression 'I > 2\s(I)'
_cod_data_source_file xk5059sup1.cif
_cod_data_source_block 4d
_cod_original_cell_volume 3064.1(12)
_cod_database_code 2108564
_publcif_datablock.id {26006f6f-f146-4866-b231-5810bd3d3ded}

_shelx_space_group_comment
;
The symmetry employed for this shelxl refinement is uniquely defined
by the following loop, which should always be used as a source of
symmetry information in preference to the above space-group names.
They are only intended as comments.
;
_shelx_estimated_absorpt_t_min 0.985
_shelx_estimated_absorpt_t_max 0.993

loop_
_space_group_symop_operation_xyz
'x, y, z'
'x, -y+1/2, z+1/2'
'-x+1/2, -y, z+1/2'
'x+1/2, -y+1/2, -z'
'-x, -y, -z'
'-x, y-1/2, -z-1/2'
'x-1/2, y, -z-1/2'
'-x-1/2, y-1/2, z'

loop_
_atom_site_label
_atom_site_type_symbol
_atom_site_fract_x
_atom_site_fract_y
_atom_site_fract_z
_atom_site_U_iso_or_equiv
_atom_site_adp_type
_atom_site_occupancy
_atom_site_site_symmetry_order
_atom_site_calc_flag
_atom_site_refinement_flags_posn
_atom_site_refinement_flags_adp
F1 F 0.21766(15) 0.05087(17) 0.22087(7) 0.0806(6) Uani 1 1 d . .
C2 C 0.3028(2) 0.0971(3) 0.25005(11) 0.0564(8) Uani 1 1 d . .
C3 C 0.3440(3) 0.2281(3) 0.24106(12) 0.0649(9) Uani 1 1 d . .
H3 H 0.315858 0.283226 0.215338 0.078 Uiso 1 1 calc R U
C4 C 0.4286(2) 0.2759(3) 0.27141(12) 0.0615(8) Uani 1 1 d . .
H4 H 0.458339 0.364677 0.266009 0.074 Uiso 1 1 calc R U
C5 C 0.4701(2) 0.1938(3) 0.30992(11) 0.0488(7) Uani 1 1 d . .
C6 C 0.4263(2) 0.0617(3) 0.31681(11) 0.0570(8) Uani 1 1 d . .
H6 H 0.454493 0.004811 0.341992 0.068 Uiso 1 1 calc R U
C7 C 0.3412(2) 0.0126(3) 0.28696(12) 0.0629(8) Uani 1 1 d . .
H7 H 0.310943 -0.076023 0.291983 0.075 Uiso 1 1 calc R U
C8 C 0.5600(2) 0.2529(3) 0.34171(10) 0.0530(7) Uani 1 1 d . .
O9 O 0.59992(18) 0.3672(2) 0.33351(8) 0.0777(7) Uani 1 1 d . .
C10 C 0.5996(2) 0.1670(3) 0.38575(12) 0.0602(8) Uani 1 1 d . .
H10A H 0.541077 0.163531 0.410718 0.072 Uiso 1 1 calc R U
H10B H 0.614506 0.071825 0.374894 0.072 Uiso 1 1 calc R U
N11 N 0.69948(19) 0.2254(2) 0.40773(9) 0.0539(6) Uani 1 1 d . .
C12 C 0.7081(2) 0.3340(3) 0.44012(11) 0.0539(7) Uani 1 1 d . .
N13 N 0.81298(18) 0.3691(2) 0.44761(9) 0.0547(6) Uani 1 1 d . .
C14 C 0.8742(2) 0.2784(3) 0.41801(10) 0.0496(7) Uani 1 1 d . .
C15 C 0.8055(2) 0.1905(3) 0.39307(11) 0.0543(8) Uani 1 1 d . .
H15 H 0.825915 0.120824 0.370600 0.065 Uiso 1 1 calc R U
C16 C 0.9971(2) 0.2855(3) 0.41665(10) 0.0500(7) Uani 1 1 d . .
C17 C 1.0536(2) 0.3817(3) 0.44604(12) 0.0608(8) Uani 1 1 d . .
H17 H 1.012694 0.441542 0.466429 0.073 Uiso 1 1 calc R U
C18 C 1.1684(3) 0.3916(3) 0.44605(13) 0.0727(9) Uani 1 1 d . .
H18 H 1.205166 0.456857 0.465903 0.087 Uiso 1 1 calc R U
C19 C 1.2250(3) 0.3033(4) 0.41622(15) 0.0799(10) Uani 1 1 d . .
F20 F 1.33875(17) 0.3109(3) 0.41585(10) 0.1248(9) Uani 1 1 d . .
C21 C 1.1749(3) 0.2075(4) 0.38626(14) 0.0795(10) Uani 1 1 d . .
H21 H 1.217164 0.148852 0.365967 0.095 Uiso 1 1 calc R U
C22 C 1.0602(3) 0.1989(3) 0.38653(13) 0.0682(9) Uani 1 1 d . .
H22 H 1.024738 0.133809 0.366136 0.082 Uiso 1 1 calc R U
C23 C 0.6096(2) 0.4013(4) 0.46405(13) 0.0714(9) Uani 1 1 d . .
H23A H 0.557712 0.430225 0.438782 0.107 Uiso 1 1 calc R U
H23B H 0.633510 0.481675 0.482787 0.107 Uiso 1 1 calc R U
H23C H 0.574134 0.335490 0.486002 0.107 Uiso 1 1 calc R U

loop_
_atom_site_aniso_label
_atom_site_aniso_U_11
_atom_site_aniso_U_22
_atom_site_aniso_U_33
_atom_site_aniso_U_23
_atom_site_aniso_U_13
_atom_site_aniso_U_12
F1 0.0738(12) 0.0764(12) 0.0916(14) -0.0005(10) -0.0347(10) -0.0072(9)
C2 0.0488(17) 0.0571(18) 0.063(2) -0.0059(14) -0.0108(15) 0.0012(14)
C3 0.069(2) 0.0581(19) 0.068(2) 0.0079(15) -0.0176(17) 0.0045(16)
C4 0.065(2) 0.0511(17) 0.068(2) 0.0062(14) -0.0069(16) -0.0024(14)
C5 0.0439(16) 0.0483(16) 0.0540(18) 0.0007(12) 0.0022(13) 0.0016(12)
C6 0.0537(18) 0.0575(18) 0.0597(19) 0.0097(14) -0.0085(14) 0.0000(14)
C7 0.061(2) 0.0579(18) 0.070(2) 0.0013(16) -0.0087(16) -0.0083(15)
C8 0.0482(17) 0.0531(17) 0.0577(19) 0.0047(13) -0.0009(14) -0.0011(14)
O9 0.0844(16) 0.0658(14) 0.0830(17) 0.0217(11) -0.0232(12) -0.0252(11)
C10 0.0470(18) 0.0646(18) 0.069(2) 0.0113(15) -0.0100(15) -0.0107(13)
N11 0.0446(15) 0.0570(14) 0.0602(16) 0.0077(12) -0.0079(12) -0.0025(11)
C12 0.0455(19) 0.0596(17) 0.0565(19) 0.0069(14) -0.0005(14) 0.0020(13)
N13 0.0452(15) 0.0621(15) 0.0568(16) -0.0039(11) 0.0001(11) 0.0006(11)
C14 0.0450(17) 0.0541(16) 0.0498(18) 0.0045(13) -0.0034(13) 0.0008(13)
C15 0.0509(19) 0.0556(17) 0.0564(19) 0.0003(13) -0.0082(14) 0.0045(13)
C16 0.0483(18) 0.0553(16) 0.0465(17) 0.0053(13) -0.0030(13) 0.0017(13)
C17 0.0513(19) 0.0695(19) 0.062(2) -0.0090(15) -0.0041(15) 0.0031(14)
C18 0.050(2) 0.087(2) 0.081(2) -0.0092(18) -0.0098(17) -0.0101(17)
C19 0.0345(19) 0.102(3) 0.103(3) 0.000(2) 0.0021(18) 0.0001(17)
F20 0.0431(13) 0.169(2) 0.162(2) -0.0263(17) 0.0057(13) -0.0026(13)
C21 0.052(2) 0.091(2) 0.095(3) -0.016(2) 0.0092(19) 0.0064(17)
C22 0.056(2) 0.073(2) 0.076(2) -0.0132(16) 0.0033(17) 0.0007(15)
C23 0.0486(19) 0.093(2) 0.072(2) 0.0039(17) 0.0096(16) 0.0007(16)

loop_
_atom_type_symbol
_atom_type_description
_atom_type_scat_dispersion_real
_atom_type_scat_dispersion_imag
_atom_type_scat_source
C C 0.0033 0.0016 'International Tables Vol C Tables 4.2.6.8 and 6.1.1.4'
H H 0.0000 0.0000 'International Tables Vol C Tables 4.2.6.8 and 6.1.1.4'
N N 0.0061 0.0033 'International Tables Vol C Tables 4.2.6.8 and 6.1.1.4'
O O 0.0106 0.0060 'International Tables Vol C Tables 4.2.6.8 and 6.1.1.4'
F F 0.0171 0.0103 'International Tables Vol C Tables 4.2.6.8 and 6.1.1.4'

loop_
_geom_angle_atom_site_label_1
_geom_angle_atom_site_label_2
_geom_angle_atom_site_label_3
_geom_angle
C7 C2 F1 118.8(3)
C7 C2 C3 123.4(3)
F1 C2 C3 117.8(3)
C2 C3 C4 117.7(3)
C2 C3 H3 121.2
C4 C3 H3 121.2
C3 C4 C5 121.1(3)
C3 C4 H4 119.4
C5 C4 H4 119.4
C6 C5 C4 118.6(3)
C6 C5 C8 123.1(2)
C4 C5 C8 118.3(2)
C5 C6 C7 121.0(3)
C5 C6 H6 119.5
C7 C6 H6 119.5
C2 C7 C6 118.2(3)
C2 C7 H7 120.9
C6 C7 H7 120.9
O9 C8 C5 121.6(2)
O9 C8 C10 120.3(3)
C5 C8 C10 118.1(2)
N11 C10 C8 111.7(2)
N11 C10 H10A 109.3
C8 C10 H10A 109.3
N11 C10 H10B 109.3
C8 C10 H10B 109.3
H10A C10 H10B 107.9
C12 N11 C15 107.4(2)
C12 N11 C10 128.2(2)
C15 N11 C10 123.8(3)
N13 C12 N11 111.4(2)
N13 C12 C23 125.6(3)
N11 C12 C23 123.1(3)
C12 N13 C14 105.1(2)
C15 C14 N13 110.3(2)
C15 C14 C16 128.7(3)
N13 C14 C16 121.0(2)
C14 C15 N11 105.8(2)
C14 C15 H15 127.1
N11 C15 H15 127.1
C22 C16 C17 117.4(3)
C22 C16 C14 122.3(3)
C17 C16 C14 120.3(3)
C18 C17 C16 122.2(3)
C18 C17 H17 118.9
C16 C17 H17 118.9
C19 C18 C17 117.4(3)
C19 C18 H18 121.3
C17 C18 H18 121.3
C18 C19 C21 123.4(3)
C18 C19 F20 118.4(3)
C21 C19 F20 118.2(3)
C19 C21 C22 118.6(3)
C19 C21 H21 120.7
C22 C21 H21 120.7
C21 C22 C16 121.0(3)
C21 C22 H22 119.5
C16 C22 H22 119.5
C12 C23 H23A 109.5
C12 C23 H23B 109.5
H23A C23 H23B 109.5
C12 C23 H23C 109.5
H23A C23 H23C 109.5
H23B C23 H23C 109.5

loop_
_geom_bond_atom_site_label_1
_geom_bond_atom_site_label_2
_geom_bond_distance
F1 C2 1.359(3)
C2 C7 1.356(4)
C2 C3 1.365(4)
C3 C4 1.378(4)
C3 H3 0.9300
C4 C5 1.388(4)
C4 H4 0.9300
C5 C6 1.377(4)
C5 C8 1.484(4)
C6 C7 1.378(4)
C6 H6 0.9300
C7 H7 0.9300
C8 O9 1.211(3)
C8 C10 1.513(4)
C10 N11 1.446(3)
C10 H10A 0.9700
C10 H10B 0.9700
N11 C12 1.356(4)
N11 C15 1.371(3)
C12 N13 1.317(3)
C12 C23 1.488(4)
N13 C14 1.385(3)
C14 C15 1.352(4)
C14 C16 1.474(4)
C15 H15 0.9300
C16 C22 1.380(4)
C16 C17 1.386(4)
C17 C18 1.379(4)
C17 H17 0.9300
C18 C19 1.345(4)
C18 H18 0.9300
C19 C21 1.357(5)
C19 F20 1.365(4)
C21 C22 1.377(4)
C21 H21 0.9300
C22 H22 0.9300
C23 H23A 0.9600
C23 H23B 0.9600
C23 H23C 0.9600

loop_
_geom_hbond_atom_site_label_D
_geom_hbond_atom_site_label_H
_geom_hbond_atom_site_label_A
_geom_hbond_distance_DH
_geom_hbond_distance_HA
_geom_hbond_distance_DA
_geom_hbond_angle_DHA
C17 H17 N13 0.93 2.54 2.886(3) 101.0

loop_
_geom_torsion_atom_site_label_1
_geom_torsion_atom_site_label_2
_geom_torsion_atom_site_label_3
_geom_torsion_atom_site_label_4
_geom_torsion
C7 C2 C3 C4 -0.2(5)
F1 C2 C3 C4 178.6(3)
C2 C3 C4 C5 -0.3(5)
C3 C4 C5 C6 1.1(4)
C3 C4 C5 C8 -179.0(3)
C4 C5 C6 C7 -1.4(4)
C8 C5 C6 C7 178.6(3)
F1 C2 C7 C6 -178.9(3)
C3 C2 C7 C6 -0.1(5)
C5 C6 C7 C2 1.0(4)
C6 C5 C8 O9 177.0(3)
C4 C5 C8 O9 -2.9(4)
C6 C5 C8 C10 -4.1(4)
C4 C5 C8 C10 176.0(3)
O9 C8 C10 N11 -11.3(4)
C5 C8 C10 N11 169.8(2)
C8 C10 N11 C12 80.7(4)
C8 C10 N11 C15 -89.5(3)
C15 N11 C12 N13 -1.0(3)
C10 N11 C12 N13 -172.4(2)
C15 N11 C12 C23 179.8(3)
C10 N11 C12 C23 8.4(4)
N11 C12 N13 C14 0.5(3)
C23 C12 N13 C14 179.7(3)
C12 N13 C14 C15 0.2(3)
C12 N13 C14 C16 -179.8(2)
N13 C14 C15 N11 -0.8(3)
C16 C14 C15 N11 179.2(3)
C12 N11 C15 C14 1.0(3)
C10 N11 C15 C14 172.9(2)
C15 C14 C16 C22 1.8(4)
N13 C14 C16 C22 -178.3(3)
C15 C14 C16 C17 -178.5(3)
N13 C14 C16 C17 1.5(4)
C22 C16 C17 C18 -0.5(4)
C14 C16 C17 C18 179.8(3)
C16 C17 C18 C19 -0.2(5)
C17 C18 C19 C21 0.7(6)
C17 C18 C19 F20 -179.7(3)
C18 C19 C21 C22 -0.6(6)
F20 C19 C21 C22 179.8(3)
C19 C21 C22 C16 -0.1(5)
C17 C16 C22 C21 0.6(5)
C14 C16 C22 C21 -179.7(3)

_cod_database_fobs_code 2108564
